data_2310997
loop_
_publ_author_name
'Vonk, C.G.'
'Wiebenga, E.H.'

_publ_section_title
;
 The crystal structure of I Sb Cl8 and I Al Cl6
;
_journal_name_full 'Acta Crystallographica (1,1948-23,1967)'
_journal_page_first 859
_journal_page_last 866
_journal_volume 12
_journal_year 1959
_chemical_formula_sum 'Al Cl6 I'
_chemical_name_systematic '(I Cl2) (Al Cl4)'
_space_group_IT_number 4
_symmetry_space_group_name_Hall 'P 2yb'
_symmetry_space_group_name_H-M 'P 1 21 1'
_cell_angle_alpha 90
_cell_angle_beta 99.1
_cell_angle_gamma 90
_cell_formula_units_Z 2
_cell_length_a 6.92
_cell_length_b 11.02
_cell_length_c 6.11
_cell_volume 460.074
_citation_journal_id_ASTM ACCRA9
_cod_data_source_file Vonk_ACCRA9_1959_1382.cif
_cod_data_source_block Al1Cl6I1
_cod_original_cell_volume 460.0745
_cod_original_formula_sum 'Al1 Cl6 I1'
_cod_database_code 2310997

loop_
_symmetry_equiv_pos_as_xyz
x,y,z
-x,y+1/2,-z

loop_
_atom_site_label
_atom_site_type_symbol
_atom_site_fract_x
_atom_site_fract_y
_atom_site_fract_z
_atom_site_occupancy
_atom_site_U_iso_or_equiv
Cl2 Cl-1 0.982 0.375 0.792 1 0.0
Cl4 Cl-1 0.484 0.091 0.23 1 0.0
Cl5 Cl-1 0.672 0.467 0.309 1 0.0
I1 I+3 0.191 0.25 0.007 1 0.0
Cl6 Cl-1 0.457 0.269 0.691 1 0.0
Cl3 Cl-1 0.808 0.045 0.694 1 0.0
Al1 Al+3 0.522 0.093 0.595 1 0.0
Cl1 Cl-1 0.993 0.211 0.266 1 0.0
